data_9009256
loop_
_publ_author_name
'Basso, R.'
'Giusta, A. D.'

_publ_section_title
;
 The crystal structure of a new manganese silicate
;
_journal_name_full 'Neues Jahrbuch fur Mineralogie, Abhandlungen'
_journal_page_first 332
_journal_page_last 342
_journal_volume 138
_journal_year 1980
_chemical_compound_source 'Liguria, Italy'
_chemical_formula_sum 'H2 Mn10 Na2.291 O38 Si11 V'
_chemical_name_mineral Saneroite
_space_group_IT_number 2
_symmetry_space_group_name_Hall '-P 1'
_symmetry_space_group_name_H-M 'P -1'
_cell_angle_alpha 92.70
_cell_angle_beta 117.11
_cell_angle_gamma 105.30
_cell_formula_units_Z 1
_cell_length_a 9.741
_cell_length_b 9.974
_cell_length_c 9.108
_cell_volume 745.192
_database_code_amcsd 0014712
_exptl_crystal_density_diffrn 3.503
_cod_original_formula_sum 'Na2.291 Mn10 Si11 V O38 H2'
_cod_database_code 9009256

loop_
_space_group_symop_operation_xyz
x,y,z
-x,-y,-z

loop_
_atom_site_aniso_label
_atom_site_aniso_U_11
_atom_site_aniso_U_22
_atom_site_aniso_U_33
_atom_site_aniso_U_12
_atom_site_aniso_U_13
_atom_site_aniso_U_23
Na1 0.06491 0.03789 0.02563 0.03376 0.03044 0.01635
Na2 0.02972 0.02255 0.01409 0.00550 0.01389 0.00000
Mn1 0.01469 0.01218 0.01602 0.00157 0.00695 -0.00304
Mn2 0.01401 0.01083 0.01313 0.00314 0.00761 0.00038
Mn3 0.01230 0.00992 0.01217 0.00353 0.00728 -0.00038
Mn4 0.01093 0.00902 0.01281 0.00275 0.00595 -0.00076
Mn5 0.01742 0.01218 0.01794 0.00432 0.01125 0.00038
Si1 0.01162 0.01083 0.01345 0.00353 0.00794 0.00228
Si2 0.01127 0.00947 0.00801 0.00275 0.00529 0.00076
Si3 0.01127 0.00947 0.01281 0.00236 0.00728 0.00152
Si4 0.01230 0.00902 0.01185 0.00196 0.00629 0.00228
Si5 0.00991 0.01037 0.01185 0.00275 0.00662 0.00152
Si6 0.00957 0.00857 0.00833 0.00118 0.00529 -0.00114
V6 0.00957 0.00857 0.00833 0.00118 0.00529 -0.00114
O1 0.01708 0.01669 0.01890 0.00314 0.01191 0.00570
O2 0.01708 0.02165 0.01409 0.00589 0.01092 0.00380
O3 0.02016 0.01263 0.00993 0.00393 0.00662 0.00038
O4 0.01367 0.01714 0.01826 0.00314 0.00926 0.00456
O5 0.01947 0.01083 0.01602 0.00353 0.00794 0.00152
O6 0.01811 0.02255 0.01313 0.00432 0.00761 0.00038
O7 0.01742 0.01128 0.02242 0.00707 0.01356 0.00418
O8 0.01367 0.01398 0.01217 0.00432 0.00562 -0.00114
O9 0.01606 0.01443 0.01153 0.00314 0.00562 -0.00190
O10 0.01401 0.01173 0.01057 0.00471 0.00463 0.00152
O11 0.01777 0.01263 0.02370 0.00667 0.01389 0.00418
O12 0.01298 0.01263 0.01217 0.00314 0.00562 -0.00038
O13 0.01367 0.01128 0.01217 0.00432 0.00595 0.00076
O14 0.01606 0.01218 0.01858 0.00707 0.00926 0.00228
O15 0.01572 0.01398 0.01089 0.00550 0.00562 0.00000
O16 0.01742 0.00992 0.01730 0.00079 0.00662 0.00076
O17 0.01777 0.01353 0.01217 0.00236 0.00860 -0.00076
O18 0.01742 0.01579 0.01922 0.00864 0.00827 0.00532
O-h19 0.01367 0.01534 0.01121 0.00314 0.00331 -0.00114

loop_
_atom_site_label
_atom_site_fract_x
_atom_site_fract_y
_atom_site_fract_z
_atom_site_occupancy
_atom_site_U_iso_or_equiv
_atom_site_type_symbol
_atom_site_attached_hydrogens
Na1 0.50000 0.00000 0.50000 0.94100 0.03483 Na 0
Na2 0.18910 0.53360 0.44270 0.67500 0.02166 Na 0
Mn1 0.74360 0.98040 0.29480 1.00000 0.01545 Mn 0
Mn2 0.99750 0.21320 0.22160 1.00000 0.01241 Mn 0
Mn3 0.86210 0.88790 0.02940 1.00000 0.01115 Mn 0
Mn4 0.57370 0.66770 0.09870 1.00000 0.01127 Mn 0
Mn5 0.71710 0.55420 0.85320 1.00000 0.01482 Mn 0
Si1 0.87460 0.27570 0.82560 1.00000 0.01127 Si 0
Si2 0.03080 0.23900 0.60990 1.00000 0.00975 Si 0
Si3 0.20660 0.54910 0.77410 1.00000 0.01077 Si 0
Si4 0.47590 0.75740 0.73000 1.00000 0.01140 Si 0
Si5 0.61950 0.07820 0.89600 1.00000 0.01039 Si 0
Si6 0.60410 0.71240 0.48150 0.50000 0.00899 Si 0
V6 0.60410 0.71240 0.48150 0.50000 0.00899 V 0
O1 0.70580 0.16510 0.79570 1.00000 0.01672 O 0
O2 0.88550 0.22800 0.65830 1.00000 0.01621 O 0
O3 0.10910 0.40950 0.62080 1.00000 0.01494 O 0
O4 0.30120 0.66930 0.70760 1.00000 0.01621 O 0
O5 0.49730 0.92670 0.75430 1.00000 0.01596 O 0
O6 0.46330 0.71280 0.54830 1.00000 0.01849 O 0
O7 0.85600 0.43350 0.82380 1.00000 0.01494 O 0
O8 0.96460 0.72460 0.00790 1.00000 0.01381 O 0
O9 0.95340 0.15420 0.42380 1.00000 0.01507 O 0
O10 0.82780 0.81250 0.24630 1.00000 0.01254 O 0
O11 0.07920 0.60500 0.80360 1.00000 0.01608 O 0
O12 0.66540 0.49210 0.05930 1.00000 0.01305 O 0
O13 0.37690 0.27660 0.11860 1.00000 0.01241 O 0
O14 0.49660 0.14880 0.91010 1.00000 0.01469 O 0
O15 0.24140 0.94850 0.93610 1.00000 0.01368 O 0
O16 0.68340 0.87790 0.47490 1.00000 0.01659 O 0
O17 0.51790 0.60410 0.29780 1.00000 0.01469 O 0
O18 0.25620 0.34670 0.36960 1.00000 0.01710 O 0
O-h19 0.08970 0.05100 0.17390 1.00000 0.01494 O 0
H 0.84630 0.96490 0.72470 1.00000 0.03293 H 0

loop_
_cod_changelog_entry_id
_cod_changelog_entry_author
_cod_changelog_entry_date
_cod_changelog_entry_text
1
;cod-tools version 3.8.0
Id: cif_guess_AMCSD_atom_types 9581 2023-05-17 12:35:41Z saulius
;
2023-05-18T08:42:36+03:00
;Derived atom types and hydrogen counts
from atom names that follow the AMCSD naming convention
(Wat == water, O-H == hydroxyl).
;
2
;cod-tools version 3.10.1
Id: cif_fix_AMCSD_aniso_labels 10200 2024-08-01 14:09:44Z saulius
;
2024-08-02T12:21:14+03:00
;Changed the following '_atom_site_aniso_label' values:
'Oh19' -> 'O-h19'
;

loop_
_cod_related_entry_id
_cod_related_entry_database
_cod_related_entry_code
1 AMCSD 0014712
